data_4115482
loop_
_publ_author_name
'John J. Stezowski'
'William Parker'
'Sherri Hilgenkamp'
'Maria Gdaniec'

_publ_contact_author_address
;
Department of Chemistry
University of Nebraska
Lincoln, NE 68588-0304, USA
;
_publ_contact_author_email jstezowski1@unl.edu
_publ_contact_author_fax (402)472-0168
_publ_contact_author_name 'Stezowski, John J.'
_publ_contact_author_phone (402)472-8570
_publ_section_title
;
 Pseudopolymorphism in Tetradeca-2,6-O-methyl-\b-cyclodextrin: The Crystal
 Structures for Two New Hydrates Conformational Variability in the
 Alkylated \b-Cyclodextrin Molecule
;
_journal_name_full 'Journal of the American Chemical Society'
_journal_page_first 3919
_journal_page_last 3926
_journal_paper_doi 10.1021/ja002164l
_journal_volume 123
_journal_year 2001
_chemical_formula_moiety C56H98O35-14.7H2O
_chemical_formula_sum 'C56 H97 O49.7'
_chemical_formula_weight 1565.54
_space_group_IT_number 19
_symmetry_cell_setting orthorhombic
_symmetry_space_group_name_Hall 'P 2ac 2ab'
_symmetry_space_group_name_H-M 'P 21 21 21'
_cell_angle_alpha 90.00000
_cell_angle_beta 90.00000
_cell_angle_gamma 90.00000
_cell_formula_units_Z 4
_cell_length_a 13.976(7)
_cell_length_b 20.763(7)
_cell_length_c 28.807(8)
_cell_measurement_reflns_used 25
_cell_measurement_temperature 100
_cell_measurement_theta_max 35
_cell_measurement_theta_min 25
_cell_volume 8359(6)
_computing_cell_refinement xtal
_computing_data_collection Siemens
_computing_data_reduction xtal
_computing_molecular_graphics xtal
_computing_publication_material 'xtal CIFIO'
_computing_structure_refinement 'xtal CRYLSQ'
_computing_structure_solution xtal
_diffrn_ambient_temperature 100
_diffrn_measurement_device_type 'Siemens P21 Diffractometer'
_diffrn_measurement_method '\w-scan background time = scan time'
_diffrn_radiation_type 'Mo K\a'
_diffrn_radiation_wavelength .71073
_diffrn_reflns_limit_h_max 16
_diffrn_reflns_limit_h_min 0
_diffrn_reflns_limit_k_max 29
_diffrn_reflns_limit_k_min 0
_diffrn_reflns_limit_l_max 40
_diffrn_reflns_limit_l_min 0
_diffrn_reflns_theta_max 30.02
_diffrn_reflns_theta_min 1.41
_diffrn_standards_decay_% 5
_diffrn_standards_interval_count 100
_diffrn_standards_number 3
_exptl_absorpt_correction_type none
_exptl_crystal_colour colorless
_exptl_crystal_density_diffrn 1.273
_exptl_crystal_description 'Rectangular parallelepiped'
_exptl_crystal_F_000 3456
_exptl_crystal_size_max 0.6
_exptl_crystal_size_mid 0.4
_exptl_crystal_size_min 0.4
_refine_diff_density_max 0.98
_refine_diff_density_min -.0.59
_refine_ls_extinction_coef .00000
_refine_ls_goodness_of_fit_all 1.24
_refine_ls_goodness_of_fit_ref 1.545
_refine_ls_matrix_type full
_refine_ls_number_constraints 0
_refine_ls_number_parameters 987
_refine_ls_number_reflns 6295
_refine_ls_number_restraints 0
_refine_ls_R_factor_all .133
_refine_ls_R_factor_gt .088
_refine_ls_shift/su_max .056
_refine_ls_shift/su_mean .002
_refine_ls_structure_factor_coef Fsqd
_refine_ls_weighting_scheme calc
_refine_ls_wR_factor_all .166
_refine_ls_wR_factor_ref .142
_reflns_d_resolution_high .71
_reflns_d_resolution_low 14.403
_reflns_limit_h_max 16
_reflns_limit_h_min 0
_reflns_limit_k_max 29
_reflns_limit_k_min 0
_reflns_limit_l_max 40
_reflns_limit_l_min 0
_reflns_number_gt 4786
_reflns_number_total 9273
_reflns_threshold_expression 'Fsqd >  .00 sig(Fsqd)'
_cod_data_source_file ja002164l_2.cif
_cod_data_source_block Tetradeca-2,6-O-methyl-?-cyclodextrin.14.7H2O
_cod_depositor_comments 'Adding Fobs data.'
_cod_original_sg_symbol_Hall p_2ac_2ab
_cod_database_code 4115482
_cod_database_fobs_code 4115482

loop_
_symmetry_equiv_pos_as_xyz
+x,+y,+z
1/2-x,-y,1/2+z
1/2+x,1/2-y,-z
-x,1/2+y,1/2-z

loop_
_atom_site_label
_atom_site_fract_x
_atom_site_fract_y
_atom_site_fract_z
_atom_site_U_iso_or_equiv
_atom_site_adp_type
_atom_site_occupancy
C1_G1 .2680(11) .8051(5) .6481(3) .045(6) Uani 1.00000
C2_G1 .1990(9) .8598(4) .6443(3) .037(5) Uani 1.00000
C3_G1 .1761(8) .8740(4) .5934(3) .037(5) Uani 1.00000
C4_G1 .2678(8) .8822(4) .5660(3) .031(5) Uani 1.00000
C5_G1 .3324(8) .8246(4) .5724(3) .034(5) Uani 1.00000
C6_G1 .4290(9) .8302(5) .5492(3) .044(6) Uani 1.00000
C2M_G1 .0923(17) .8886(8) .7051(6) .100(13) Uani 1.00000
C6Ma_G1 .587(4) .791(2) .5508(14) .053(10) Uiso .30000
C6Mb_G1 .555(2) .8945(10) .5341(7) .079(15) Uani .70000
O2_G1 .1135(8) .8472(3) .6700(2) .050(4) Uani 1.00000
O3_G1 .1168(6) .9301(3) .5904(2) .046(4) Uani 1.00000
O4_G1 .2399(6) .8880(3) .5185(2) .032(3) Uani 1.00000
O5_G1 .3515(6) .8151(3) .6215(2) .040(4) Uani 1.00000
O6a_G1 .4902(17) .7799(8) .5532(6) .024(4) Uiso .30000
O6b_G1 .4714(10) .8870(5) .5597(4) .050(6) Uani .70000
H1_G1 .29150 .79760 .68450 .05000 Uiso 1.00000
H2_G1 .22900 .90420 .65970 .05000 Uiso 1.00000
H3_G1 .13540 .83390 .57890 .05000 Uiso 1.00000
H4_G1 .30700 .92480 .57830 .05000 Uiso 1.00000
H5_G1 .29580 .78250 .55670 .05000 Uiso 1.00000
H6_G1 .41670 .83880 .51210 .05000 Uiso 1.00000
H2Ma_G1 .02530 .87490 .72210 .05000 Uiso 1.00000
H2Mb_G1 .14850 .89350 .73020 .05000 Uiso 1.00000
H2Mc_G1 .07930 .93820 .68970 .05000 Uiso 1.00000
H6Ma1_G1 .63490 .75160 .55270 .05000 Uiso .30000
H6Mb1_G1 .60880 .81970 .51740 .05000 Uiso .30000
H6Mc1_G1 .61070 .82740 .57890 .05000 Uiso .30000
H6Ma2_G1 .59670 .93590 .54300 .05000 Uiso .70000
H6Mb2_G1 .60680 .85050 .54480 .05000 Uiso .70000
H6Mc2_G1 .54710 .88840 .49760 .05000 Uiso .70000
H3O_G11 .11430 .94650 .55660 .05000 Uiso 1.00000
C1_G2 .2761(10) .9418(4) .4934(3) .039(5) Uani 1.00000
C2_G2 .1926(8) .9732(4) .4686(3) .034(5) Uani 1.00000
C3_G2 .1513(8) .9277(4) .4320(3) .033(5) Uani 1.00000
C4_G2 .2301(9) .9031(4) .3999(3) .033(5) Uani 1.00000
C5_G2 .3168(9) .8760(4) .4273(3) .036(5) Uani 1.00000
C6_G2 .4019(10) .8606(5) .3978(4) .045(6) Uani 1.00000
C2M_G2 .0689(12) 1.0497(6) .4954(4) .060(8) Uani 1.00000
C6M_G2 .4678(17) .7635(8) .4225(6) .092(12) Uani 1.00000
O2_G2 .1232(6) .9901(3) .5026(2) .039(4) Uani 1.00000
O3_G2 .0838(6) .9634(3) .4064(2) .036(3) Uani 1.00000
O4_G2 .1895(6) .8523(3) .3733(2) .033(3) Uani 1.00000
O5_G2 .3467(6) .9234(3) .4618(2) .037(4) Uani 1.00000
O6_G2 .4726(7) .8278(5) .4225(3) .059(5) Uani 1.00000
H1_G2 .30670 .97610 .51780 .05000 Uiso 1.00000
H2_G2 .21440 1.01710 .45090 .05000 Uiso 1.00000
H3_G2 .11930 .88610 .45000 .05000 Uiso 1.00000
H4_G2 .25920 .94280 .37800 .05000 Uiso 1.00000
H5_G2 .29990 .83240 .44570 .05000 Uiso 1.00000
H6a_G2 .43260 .90520 .38310 .05000 Uiso 1.00000
H6b_G2 .37970 .83120 .36810 .05000 Uiso 1.00000
H2Ma_G2 .02020 1.05670 .52450 .05000 Uiso 1.00000
H2Mb_G2 .11960 1.09030 .49440 .05000 Uiso 1.00000
H2Mc_G2 .03000 1.04740 .46320 .05000 Uiso 1.00000
H6Ma_G2 .52510 .74220 .44391 .05000 Uiso 1.00000
H6Mb_G2 .39830 .74810 .44040 .05000 Uiso 1.00000
H6Mc_G2 .46770 .74210 .38881 .05000 Uiso 1.00000
H3O_G2 .06650 .93730 .37700 .05000 Uiso 1.00000
C1_G3 .1987(10) .8551(4) .3250(3) .037(5) Uani 1.00000
C2_G3 .1024(8) .8458(4) .3031(3) .030(5) Uani 1.00000
C3_G3 .0636(8) .7792(4) .3133(3) .030(5) Uani 1.00000
C4_G3 .1363(9) .7297(4) .2987(3) .034(5) Uani 1.00000
C5_G3 .2360(9) .7414(4) .3185(3) .034(5) Uani 1.00000
C6_G3 .3146(10) .6995(5) .2974(4) .048(6) Uani 1.00000
C2M_G3 .0238(14) .9447(6) .2911(4) .067(8) Uani 1.00000
C6M_G3 .3662(17) .6692(8) .2228(5) .098(12) Uani 1.00000
O2_G3 .0340(7) .8921(3) .3182(2) .044(4) Uani 1.00000
O3_G3 -.0250(6) .7699(3) .2914(2) .037(4) Uani 1.00000
O4_G3 .1010(7) .6686(3) .3142(2) .037(4) Uani 1.00000
O5_G3 .2637(6) .8077(3) .3084(2) .037(4) Uani 1.00000
O6_G3 .3077(7) .7094(4) .2488(2) .047(4) Uani 1.00000
H1_G3 .22901 .90170 .31540 .05000 Uiso 1.00000
H2_G3 .10950 .85120 .26491 .05000 Uiso 1.00000
H3_G3 .05120 .77490 .35100 .05000 Uiso 1.00000
H4_G3 .14650 .72630 .26160 .05000 Uiso 1.00000
H5_G3 .23350 .73140 .35590 .05000 Uiso 1.00000
H6a_G3 .29570 .65000 .30820 .05000 Uiso 1.00000
H6b_G3 .38000 .71610 .31280 .05000 Uiso 1.00000
H2Ma_G3 -.02830 .97890 .30470 .05000 Uiso 1.00000
H2Mb_G3 .09420 .97130 .28870 .05000 Uiso 1.00000
H2Mc_G3 .00410 .93230 .25530 .05000 Uiso 1.00000
H6Ma_G3 .35730 .67630 .18780 .05000 Uiso 1.00000
H6Mb_G3 .43800 .67290 .23550 .05000 Uiso 1.00000
H6Mc_G3 .34080 .61780 .23221 .05000 Uiso 1.00000
H3O_G3 -.04350 .72120 .29350 .05000 Uiso 1.00000
C1_G4 .0959(12) .6168(5) .2815(3) .049(7) Uani 1.00000
C2_G4 -.0045(11) .5912(4) .2807(3) .045(6) Uani 1.00000
C3_G4 -.0284(9) .5574(4) .3263(3) .035(5) Uani 1.00000
C4_G4 .0507(10) .5093(4) .3384(3) .036(5) Uani 1.00000
C5_G4 .1480(10) .5414(5) .3386(4) .041(6) Uani 1.00000
C6_G4 .2293(10) .4963(6) .3480(6) .062(8) Uani 1.00000
C2M_G4 -.1311(13) .6382(7) .2353(5) .076(9) Uani 1.00000
C6Ma_G4 .331(3) .5632(14) .4038(10) .103(9) Uiso .70000
C6Mb_G4 .389(5) .481(3) .336(2) .086(16) Uiso .30000
O2_G4 -.0711(7) .6433(3) .2732(2) .050(4) Uani 1.00000
O3_G4 -.1209(7) .5262(3) .3227(2) .045(4) Uani 1.00000
O4_G4 .0252(6) .4839(3) .3836(2) .035(3) Uani 1.00000
O5_G4 .1621(7) .5687(3) .2932(2) .044(4) Uani 1.00000
O6_G4 .3163(8) .5301(5) .3549(5) .080(7) Uani 1.00000
H1_G4 .11540 .63920 .24701 .05000 Uiso 1.00000
H2_G4 -.01280 .55600 .25310 .05000 Uiso 1.00000
H3_G4 -.03260 .59231 .35460 .05000 Uiso 1.00000
H4_G4 .04940 .47030 .31231 .05000 Uiso 1.00000
H5_G4 .14630 .57700 .36661 .05000 Uiso 1.00000
H6a_G4 .24211 .46420 .31760 .05000 Uiso 1.00000
H6b_G4 .21570 .46420 .37740 .05000 Uiso 1.00000
H2Ma_G4 -.17730 .68040 .23301 .05000 Uiso 1.00000
H2Mb_G4 -.08790 .63600 .20290 .05000 Uiso 1.00000
H2Mc_G4 -.17370 .59500 .23760 .05000 Uiso 1.00000
H6Ma_G4 .41410 .58830 .39940 .05000 Uiso 1.00000
H6Mb_G4 .29070 .60320 .41020 .05000 Uiso 1.00000
H6Mc_G4 .34520 .53160 .43150 .05000 Uiso 1.00000
H3O_G4 -.12880 .49420 .35130 .05000 Uiso 1.00000
C1_G5 .0011(9) .4160(4) .3871(3) .036(5) Uani 1.00000
C2_G5 -.0860(10) .4100(5) .4174(3) .041(6) Uani 1.00000
C3_G5 -.0628(8) .4258(4) .4677(3) .035(5) Uani 1.00000
C4_G5 .0258(9) .3907(4) .4837(3) .034(5) Uani 1.00000
C5_G5 .1111(8) .4001(4) .4496(3) .032(5) Uani 1.00000
C6_G5 .1997(10) .3620(5) .4606(4) .046(6) Uani 1.00000
C2M_G5 -.2536(10) .4232(5) .4003(4) .045(6) Uani 1.00000
C6M_G5 .3566(12) .3488(7) .4409(4) .060(8) Uani 1.00000
O2_G5 -.1614(6) .4497(3) .4003(3) .038(4) Uani 1.00000
O3_G5 -.1407(6) .4120(3) .4970(2) .043(4) Uani 1.00000
O4_G5 .0491(6) .4183(3) .5275(2) .037(4) Uani 1.00000
O5_G5 .0797(6) .3803(3) .4041(2) .036(4) Uani 1.00000
O6_G5 .2680(7) .3767(4) .4283(3) .050(4) Uani 1.00000
H1_G5 -.01560 .39690 .35280 .05000 Uiso 1.00000
H2_G5 -.11580 .36100 .41620 .05000 Uiso 1.00000
H3_G5 -.04780 .47770 .47201 .05000 Uiso 1.00000
H4_G5 .01210 .33920 .48630 .05000 Uiso 1.00000
H5_G5 .13620 .45060 .44820 .05000 Uiso 1.00000
H6a_G5 .17740 .31100 .45870 .05000 Uiso 1.00000
H6b_G5 .22000 .37430 .49610 .05000 Uiso 1.00000
H2Ma_G5 -.30460 .45620 .38660 .05000 Uiso 1.00000
H2Mb_G5 -.25350 .37830 .37980 .05000 Uiso 1.00000
H2Mc_G5 -.27310 .41020 .43641 .05000 Uiso 1.00000
H6Ma_G5 .41460 .36210 .41530 .05000 Uiso 1.00000
H6Mb_G5 .38340 .36790 .47500 .05000 Uiso 1.00000
H6Mc_G5 .35530 .29690 .44320 .05000 Uiso 1.00000
H3O_G5 -.11730 .41160 .53071 .05000 Uiso 1.00000
C1_G6 .0725(9) .3758(5) .5652(3) .038(5) Uani 1.00000
C2_G6 .0120(10) .3948(4) .6053(3) .041(5) Uani 1.00000
C3_G6 .0341(10) .4626(5) .6206(4) .042(6) Uani 1.00000
C4_G6 .1408(9) .4694(5) .6286(3) .039(5) Uani 1.00000
C5_G6 .1989(9) .4483(4) .5873(4) .039(5) Uani 1.00000
C6_G6 .3039(10) .4461(5) .5942(4) .046(6) Uani 1.00000
C2M_G6 -.1332(10) .3322(6) .6055(5) .057(7) Uani 1.00000
C6M_G6 .4218(11) .3947(8) .6396(5) .068(9) Uani 1.00000
O2_G6 -.0860(6) .3914(3) .5940(3) .044(4) Uani 1.00000
O3_G6 -.0151(7) .4747(4) .6635(3) .050(4) Uani 1.00000
O4_G6 .1533(6) .5376(3) .6376(2) .039(4) Uani 1.00000
O5_G6 .1709(6) .3828(3) .5758(2) .038(4) Uani 1.00000
O6_G6 .3231(7) .4051(5) .6327(3) .054(5) Uani 1.00000
H1_G6 .05340 .32710 .55211 .05000 Uiso 1.00000
H2_G6 .02210 .36250 .63450 .05000 Uiso 1.00000
H3_G6 .01420 .49820 .59470 .05000 Uiso 1.00000
H4_G6 .16460 .44050 .65840 .05000 Uiso 1.00000
H5_G6 .18340 .48280 .56000 .05000 Uiso 1.00000
H6a_G6 .32810 .49600 .60200 .05000 Uiso 1.00000
H6b_G6 .33600 .42860 .56300 .05000 Uiso 1.00000
H2Ma_G6 -.20859 .33470 .59511 .05000 Uiso 1.00000
H2Mb_G6 -.09880 .29260 .58771 .05000 Uiso 1.00000
H2Mc_G6 -.12950 .32490 .64300 .05000 Uiso 1.00000
H6Ma_G6 .43521 .36280 .66940 .05000 Uiso 1.00000
H6Mb_G6 .45540 .37270 .60880 .05000 Uiso 1.00000
H6Mc_G6 .46070 .44050 .64651 .05000 Uiso 1.00000
H3O_G6 .01470 .51680 .67860 .05000 Uiso 1.00000
C1_G7 .2105(11) .5571(5) .6745(4) .050(6) Uani 1.00000
C2_G7 .1574(12) .6051(5) .7039(3) .053(7) Uani 1.00000
C3_G7 .1434(11) .6676(5) .6789(3) .049(6) Uani 1.00000
C4_G7 .2388(9) .6908(5) .6600(3) .039(5) Uani 1.00000
C5_G7 .2851(9) .6378(5) .6284(4) .039(5) Uani 1.00000
C6_G7 .3788(10) .6567(6) .6101(5) .056(7) Uani 1.00000
C2Ma_G7 .072(2) .5463(12) .7615(8) .074(6) Uiso .65000
C2Mb_G7 -.022(4) .614(2) .7422(14) .068(10) Uiso .35000
C6M_G7 .3847(16) .6114(8) .5356(5) .087(11) Uani 1.00000
O2_G7 .0663(9) .5780(4) .7151(3) .071(6) Uani 1.00000
O3_G7 .1037(8) .7148(4) .7094(3) .065(6) Uani 1.00000
O4_G7 .2191(6) .7480(3) .6337(2) .038(4) Uani 1.00000
O5_G7 .2979(7) .5828(3) .6581(3) .047(4) Uani 1.00000
O6_G7 .4177(8) .6066(4) .5819(4) .070(6) Uani 1.00000
H1_G7 .23050 .51550 .69560 .05000 Uiso 1.00000
H2_G7 .19760 .61470 .73600 .05000 Uiso 1.00000
H3_G7 .09380 .66030 .64950 .05000 Uiso 1.00000
H4_G7 .28670 .70100 .68900 .05000 Uiso 1.00000
H5_G7 .24050 .62760 .59740 .05000 Uiso 1.00000
H6a_G7 .42780 .66440 .63980 .05000 Uiso 1.00000
H6b_G7 .37380 .70030 .58990 .05000 Uiso 1.00000
H2Ma_G7 -.01620 .53420 .76160 .05000 Uiso 1.00000
H2Mb_G7 .10760 .51420 .76290 .05000 Uiso 1.00000
H2Mc_G7 .06830 .59040 .78390 .05000 Uiso 1.00000
H6Ma_G7 .41100 .57000 .51660 .05000 Uiso 1.00000
H6Mb_G7 .30400 .60650 .53750 .05000 Uiso 1.00000
H6Mc_G7 .40350 .65530 .52170 .05000 Uiso 1.00000
H3O_G7 .10950 .76000 .69370 .05000 Uiso 1.00000
O01W .6570(8) .4214(4) .6278(3) .057(5) Uani 1.00000
O02W -.2053(7) .4717(5) .6858(3) .063(6) Uani 1.00000
O03W .2978(7) .8362(4) .2054(3) .059(5) Uani 1.00000
O04W -.2558(9) .4613(5) .2662(3) .072(6) Uani 1.00000
O05W .2079(8) .2962(4) .3487(3) .064(6) Uani 1.00000
O06W .2432(14) .1984(5) .5050(4) .126(11) Uani 1.00000
O07Wa .1328(13) .1978(6) .4128(6) .068(9) Uani .70000
O07Wb .114(3) .2028(14) .3849(8) .048(15) Uani .30000
O08W .1162(11) .7187(7) .8081(3) .103(9) Uani 1.00000
O09Wa .5441(11) .3400(8) .3507(5) .077(10) Uani .75000
O09Wb .544(3) .2918(14) .3539(11) .050(19) Uani .25000
O10W .4905(13) .2788(6) .5313(4) .117(11) Uani 1.00000
O11Wa .0655(12) .2110(6) .5514(5) .060(8) Uani .75000
O11Wb .093(4) .214(2) .5700(14) .055(12) Uiso .25000
O12W .5013(12) .4737(8) .3671(6) .089(11) Uani .70000
O13W .0405(11) .3194(7) .2992(4) .108(10) Uani 1.00000
O14W .1391(12) .7819(6) .1614(5) .102(9) Uani 1.00000
O15Wa .3113(14) .2773(6) .5717(5) .066(9) Uani .66700
O15Wb .277(3) .2684(17) .5943(12) .074(9) Uiso .33300

loop_
_atom_site_aniso_label
_atom_site_aniso_U_11
_atom_site_aniso_U_22
_atom_site_aniso_U_33
_atom_site_aniso_U_12
_atom_site_aniso_U_13
_atom_site_aniso_U_23
C1_G1 .072(9) .035(5) .026(4) -.013(6) -.008(6) -.001(4)
C2_G1 .046(7) .031(4) .033(4) .005(5) .006(5) -.003(4)
C3_G1 .037(6) .031(4) .041(5) -.005(5) .013(5) -.005(4)
C4_G1 .031(6) .035(4) .025(4) -.001(5) -.000(4) -.003(3)
C5_G1 .038(6) .035(4) .028(4) .011(5) -.007(5) .002(3)
C6_G1 .042(7) .050(6) .040(5) .004(6) .005(6) .009(4)
C2M_G1 .130(19) .077(10) .095(11) -.011(12) .066(13) -.041(9)
C6Mb_G1 .09(2) .072(12) .073(12) .003(14) .026(15) -.023(10)
O2_G1 .067(6) .043(4) .039(4) .001(4) .018(4) -.002(3)
O3_G1 .050(5) .044(4) .044(4) .015(4) .012(4) .005(3)
O4_G1 .041(4) .023(3) .032(3) .001(3) -.000(3) .004(2)
O5_G1 .046(5) .037(3) .037(3) .003(4) -.007(4) .007(3)
O6b_G1 .056(8) .045(5) .050(6) .007(6) .007(6) -.013(5)
C1_G2 .068(8) .021(4) .029(4) -.010(5) -.004(5) .002(3)
C2_G2 .039(6) .031(4) .032(4) -.003(5) .005(5) -.002(3)
C3_G2 .036(6) .025(4) .038(4) .003(4) .001(5) .002(3)
C4_G2 .043(6) .031(4) .026(4) -.001(5) -.005(5) -.004(3)
C5_G2 .049(7) .029(4) .031(4) -.011(5) -.008(5) .003(3)
C6_G2 .047(7) .054(6) .035(5) .001(6) .001(5) -.005(4)
C2M_G2 .082(11) .054(6) .045(6) .027(7) .003(7) -.013(5)
C6M_G2 .131(19) .075(9) .071(9) .044(12) .012(12) .008(7)
O2_G2 .045(5) .036(3) .037(3) .012(4) -.004(4) -.002(3)
O3_G2 .042(4) .028(3) .039(3) .010(3) -.013(4) .000(3)
O4_G2 .041(4) .031(3) .026(3) -.000(3) -.002(3) -.001(2)
O5_G2 .047(5) .034(3) .028(3) .002(3) .003(3) .002(3)
O6_G2 .037(5) .085(6) .055(4) .007(5) -.008(4) -.018(4)
C1_G3 .054(8) .029(4) .029(4) -.004(5) .007(5) -.003(3)
C2_G3 .025(5) .032(4) .032(4) .001(4) .004(4) .005(3)
C3_G3 .031(6) .029(4) .029(4) .005(4) .006(5) .001(3)
C4_G3 .051(7) .023(4) .029(4) .004(5) .002(5) -.002(3)
C5_G3 .049(7) .032(4) .022(4) -.005(5) -.004(5) -.001(3)
C6_G3 .062(9) .043(5) .040(5) .020(6) -.008(6) -.011(4)
C2M_G3 .106(14) .047(6) .049(6) .031(8) .006(8) .013(5)
C6M_G3 .16(2) .086(10) .050(7) .074(13) .003(10) -.020(7)
O2_G3 .059(6) .028(3) .046(4) .006(4) .013(4) .006(3)
O3_G3 .040(5) .028(3) .044(4) .000(3) -.009(4) .000(3)
O4_G3 .065(6) .021(3) .026(3) .001(3) .006(4) -.001(2)
O5_G3 .044(5) .031(3) .035(3) -.006(3) -.003(4) -.007(3)
O6_G3 .051(5) .048(4) .041(4) .001(4) .009(4) -.008(3)
C1_G4 .092(11) .028(4) .027(4) -.003(6) .001(6) -.005(4)
C2_G4 .077(10) .029(4) .028(4) -.005(6) -.003(6) -.010(3)
C3_G4 .039(6) .032(4) .033(4) .003(5) -.008(5) -.001(3)
C4_G4 .049(7) .025(4) .034(4) .015(5) .002(5) .002(3)
C5_G4 .046(7) .032(4) .045(5) .005(5) .008(6) .006(4)
C6_G4 .032(7) .054(7) .101(10) .015(6) .022(8) .025(7)
C2M_G4 .082(12) .091(10) .055(7) .036(10) -.042(8) -.028(7)
O2_G4 .075(7) .031(3) .043(3) .010(4) -.034(5) -.006(3)
O3_G4 .060(6) .033(3) .041(3) -.006(4) -.013(4) .003(3)
O4_G4 .046(4) .022(3) .035(3) -.001(3) -.003(3) .003(2)
O5_G4 .061(6) .029(3) .042(3) .004(4) .022(4) -.002(3)
O6_G4 .040(6) .069(6) .131(9) .005(5) .015(7) .028(6)
C1_G5 .040(6) .024(4) .043(5) .001(5) -.007(5) -.003(4)
C2_G5 .053(8) .033(4) .037(5) .008(5) -.008(6) .012(4)
C3_G5 .035(6) .024(4) .047(5) -.010(4) -.005(5) .005(4)
C4_G5 .046(7) .022(4) .036(4) -.007(5) -.011(5) .001(3)
C5_G5 .029(6) .032(4) .035(4) -.003(5) .000(5) .001(4)
C6_G5 .059(8) .037(5) .040(5) .011(6) -.004(6) .006(4)
C2M_G5 .044(7) .040(5) .049(5) -.002(6) -.006(6) .006(4)
C6M_G5 .060(9) .068(7) .052(6) .010(8) -.001(7) .010(6)
O2_G5 .030(4) .035(3) .050(4) .003(3) -.010(4) .006(3)
O3_G5 .053(5) .029(3) .046(4) -.003(4) .002(4) .005(3)
O4_G5 .049(5) .029(3) .032(3) .003(3) -.002(4) .003(2)
O5_G5 .044(5) .029(3) .037(3) .010(3) -.005(4) -.002(3)
O6_G5 .042(5) .062(4) .047(4) .013(4) .006(4) .010(4)
C1_G6 .044(7) .032(4) .039(5) -.002(5) -.005(5) -.002(4)
C2_G6 .054(8) .027(4) .041(5) -.007(5) -.001(6) .002(4)
C3_G6 .048(7) .039(5) .039(5) .004(5) .006(6) -.001(4)
C4_G6 .048(7) .034(4) .035(4) .003(5) -.006(5) -.002(4)
C5_G6 .039(6) .031(4) .046(5) -.004(5) -.008(5) .000(4)
C6_G6 .048(7) .049(6) .040(5) -.006(6) .001(6) -.008(5)
C2M_G6 .031(6) .050(6) .091(9) -.008(6) .004(7) .007(6)
C6M_G6 .044(8) .090(10) .069(8) .016(8) -.012(8) -.020(8)
O2_G6 .037(5) .041(4) .055(4) -.008(4) -.001(4) .003(3)
O3_G6 .045(5) .056(4) .048(4) -.003(4) .012(4) -.014(3)
O4_G6 .046(5) .028(3) .042(3) .001(3) -.006(4) .002(3)
O5_G6 .040(5) .030(3) .043(3) .014(3) -.002(4) -.005(3)
O6_G6 .042(5) .074(5) .046(4) .008(5) .000(4) -.003(4)
C1_G7 .066(9) .041(5) .043(5) -.016(6) -.016(7) .008(4)
C2_G7 .077(10) .048(6) .033(5) -.028(7) .002(6) -.001(4)
C3_G7 .070(9) .043(5) .033(5) -.005(6) .005(6) -.014(4)
C4_G7 .039(6) .040(5) .039(5) -.011(5) -.006(5) .009(4)
C5_G7 .036(6) .038(5) .044(5) -.002(5) -.013(5) .001(4)
C6_G7 .038(7) .047(6) .083(9) -.005(6) .014(7) -.004(6)
C6M_G7 .116(17) .079(9) .065(8) .003(11) .003(11) .000(7)
O2_G7 .118(10) .048(4) .046(4) -.023(6) .024(6) -.005(4)
O3_G7 .090(8) .055(5) .051(4) -.018(5) .031(5) -.025(4)
O4_G7 .048(5) .031(3) .036(3) .000(3) -.010(4) .003(3)
O5_G7 .050(5) .037(3) .054(4) .003(4) -.016(4) .008(3)
O6_G7 .066(7) .057(5) .086(7) -.002(5) .014(6) -.001(5)
O01W .066(6) .046(4) .059(5) -.000(5) -.004(5) .012(4)
O02W .042(5) .080(6) .067(5) -.005(5) .018(5) .006(5)
O03W .056(6) .073(5) .049(4) .002(5) .005(5) .022(4)
O04W .082(8) .080(6) .053(5) -.006(6) -.012(6) -.001(4)
O05W .081(8) .054(4) .057(5) .023(5) -.028(6) -.017(4)
O06W .22(2) .078(7) .076(7) .052(10) .020(10) .028(6)
O07Wa .068(11) .050(7) .087(11) -.004(7) .030(10) .001(7)
O07Wb .06(2) .065(16) .016(9) .034(16) .006(13) .011(11)
O08W .101(11) .148(11) .059(5) -.031(10) .013(7) -.044(7)
O09Wa .062(10) .105(12) .063(7) -.009(9) .002(8) -.019(8)
O09Wb .06(2) .027(13) .060(18) -.012(16) -.00(2) -.002(13)
O10W .176(18) .077(7) .098(8) .027(9) -.043(11) -.009(6)
O11Wa .076(11) .040(6) .064(8) .003(7) .011(9) -.005(6)
O12W .058(10) .082(10) .127(14) .007(9) -.019(11) -.050(10)
O13W .103(11) .139(11) .080(7) .039(10) -.029(8) -.062(8)
O14W .118(13) .079(7) .107(9) -.001(8) -.025(10) -.005(7)
O15Wa .096(14) .042(6) .060(8) .018(8) .000(9) -.005(6)

loop_
_atom_type_symbol
_atom_type_oxidation_number
_atom_type_number_in_cell
_atom_type_scat_dispersion_real
_atom_type_scat_dispersion_imag
_atom_type_scat_source
C 0 224 .002 .002 'Int. Tables Vol IV Tables 2.2B and 2.3.1'
H 0 512 0 0 'Int. Tables Vol IV Tables 2.2B and 2.3.1'
O 0 200 .008 .006 'Int. Tables Vol IV Tables 2.2B and 2.3.1'

loop_
_geom_bond_atom_site_label_1
_geom_bond_atom_site_label_2
_geom_bond_site_symmetry_1
_geom_bond_site_symmetry_2
_geom_bond_distance
C1_G1 C2_G1 . . 1.495(16)
C1_G1 O5_G1 . . 1.412(16)
C1_G1 O4_G7 . . 1.430(13)
C2_G1 C3_G1 . . 1.530(13)
C2_G1 O2_G1 . . 1.429(15)
C3_G1 C4_G1 . . 1.514(15)
C3_G1 O3_G1 . . 1.432(13)
C4_G1 C5_G1 . . 1.510(14)
C4_G1 O4_G1 . . 1.427(10)
C5_G1 C6_G1 . . 1.512(17)
C5_G1 O5_G1 . . 1.451(11)
C6_G1 O6a_G1 . . 1.35(2)
C6_G1 O6b_G1 . . 1.355(16)
C2M_G1 O2_G1 . . 1.359(19)
C6Ma_G1 O6a_G1 . . 1.38(5)
C6Mb_G1 O6b_G1 . . 1.39(3)
O4_G1 C1_G2 . . 1.426(11)
C1_G2 C2_G2 . . 1.514(16)
C1_G2 O5_G2 . . 1.396(13)
C2_G2 C3_G2 . . 1.528(13)
C2_G2 O2_G2 . . 1.423(13)
C3_G2 C4_G2 . . 1.528(15)
C3_G2 O3_G2 . . 1.407(12)
C4_G2 C5_G2 . . 1.552(16)
C4_G2 O4_G2 . . 1.422(11)
C5_G2 C6_G2 . . 1.497(17)
C5_G2 O5_G2 . . 1.458(11)
C6_G2 O6_G2 . . 1.395(15)
C2M_G2 O2_G2 . . 1.468(15)
C6M_G2 O6_G2 . . 1.335(18)
O4_G2 C1_G3 . . 1.398(11)
C1_G3 C2_G3 . . 1.500(16)
C1_G3 O5_G3 . . 1.422(13)
C2_G3 C3_G3 . . 1.514(13)
C2_G3 O2_G3 . . 1.424(13)
C3_G3 C4_G3 . . 1.505(15)
C3_G3 O3_G3 . . 1.404(13)
C4_G3 C5_G3 . . 1.524(17)
C4_G3 O4_G3 . . 1.434(11)
C5_G3 C6_G3 . . 1.527(17)
C5_G3 O5_G3 . . 1.459(11)
C6_G3 O6_G3 . . 1.418(13)
C2M_G3 O2_G3 . . 1.349(14)
C6M_G3 O6_G3 . . 1.39(2)
O4_G3 C1_G4 . . 1.432(11)
C1_G4 C2_G4 . . 1.50(2)
C1_G4 O5_G4 . . 1.403(15)
C2_G4 C3_G4 . . 1.527(13)
C2_G4 O2_G4 . . 1.442(15)
C3_G4 C4_G4 . . 1.530(16)
C3_G4 O3_G4 . . 1.450(15)
C4_G4 C5_G4 . . 1.515(18)
C4_G4 O4_G4 . . 1.450(11)
C5_G4 C6_G4 . . 1.497(18)
C5_G4 O5_G4 . . 1.439(12)
C6_G4 O6_G4 . . 1.419(17)
C2M_G4 O2_G4 . . 1.379(17)
C6Ma_G4 O6_G4 . . 1.58(3)
C6Mb_G4 O6_G4 . . 1.54(7)
O4_G4 C1_G5 . . 1.453(11)
C1_G5 C2_G5 . . 1.503(17)
C1_G5 O5_G5 . . 1.412(13)
C2_G5 C3_G5 . . 1.520(14)
C2_G5 O2_G5 . . 1.425(14)
C3_G5 C4_G5 . . 1.509(15)
C3_G5 O3_G5 . . 1.407(14)
C4_G5 C5_G5 . . 1.558(15)
C4_G5 O4_G5 . . 1.424(11)
C5_G5 C6_G5 . . 1.503(17)
C5_G5 O5_G5 . . 1.441(11)
C6_G5 O6_G5 . . 1.368(15)
C2M_G5 O2_G5 . . 1.402(15)
C6M_G5 O6_G5 . . 1.415(18)
O4_G5 C1_G6 . . 1.436(12)
C1_G6 C2_G6 . . 1.485(16)
C1_G6 O5_G6 . . 1.416(15)
C2_G6 C3_G6 . . 1.508(14)
C2_G6 O2_G6 . . 1.409(16)
C3_G6 C4_G6 . . 1.515(19)
C3_G6 O3_G6 . . 1.434(14)
C4_G6 C5_G6 . . 1.505(15)
C4_G6 O4_G6 . . 1.451(11)
C5_G6 C6_G6 . . 1.481(19)
C5_G6 O5_G6 . . 1.455(12)
C6_G6 O6_G6 . . 1.425(14)
C2M_G6 O2_G6 . . 1.435(15)
C6M_G6 O6_G6 . . 1.410(18)
O4_G6 C1_G7 . . 1.388(14)
C1_G7 C2_G7 . . 1.505(17)
C1_G7 O5_G7 . . 1.414(16)
C2_G7 C3_G7 . . 1.496(15)
C2_G7 O2_G7 . . 1.43(2)
C3_G7 C4_G7 . . 1.519(19)
C3_G7 O3_G7 . . 1.428(14)
C4_G7 C5_G7 . . 1.569(15)
C4_G7 O4_G7 . . 1.435(12)
C5_G7 C6_G7 . . 1.465(18)
C5_G7 O5_G7 . . 1.437(12)
C6_G7 O6_G7 . . 1.429(16)
C2Ma_G7 O2_G7 . . 1.49(3)
C2Ma_G7 H2Mb_G7 . . .83(3)
C2Mb_G7 O2_G7 . . 1.64(5)
C6M_G7 O6_G7 . . 1.414(19)
O11Wa O11Wb '3 556' '3 556' .66(5)
O07Wa O07Wb '3 556' '3 556' .85(3)
O09Wa O09Wb . . 1.01(3)
O15Wa O15Wb . . .83(4)

loop_
_geom_contact_atom_site_label_1
_geom_contact_atom_site_label_2
_geom_contact_distance
_geom_contact_site_symmetry_1
_geom_contact_site_symmetry_2
C1_G1 C3_G1 2.487(15) . .
C1_G1 C4_G1 2.856(12) . .
C1_G1 C5_G1 2.393(14) . .
C1_G1 C6_G1 3.668(16) . .
C1_G1 C2M_G1 3.42(2) . .
C1_G1 O2_G1 2.413(17) . .
C1_G1 O3_G1 3.737(14) . .
C1_G1 O4_G1 4.129(11) . .
C1_G1 O6a_G1 4.17(2) . .
C1_G1 O6b_G1 4.180(17) . .
C1_G1 O3_G3 3.719(15) . '3 566'
C1_G1 C2_G4 4.353(18) . '3 566'
C1_G1 C3_G4 4.098(16) . '3 566'
C1_G1 C2M_G4 3.827(17) . '3 566'
C1_G1 O2_G4 3.370(15) . '3 566'
C1_G1 O3_G4 3.923(13) . '3 566'
C1_G1 C3_G7 3.460(16) . .
C1_G1 C4_G7 2.432(14) . .
C1_G1 C5_G7 3.528(14) . .
C1_G1 C6_G7 3.617(16) . .
C1_G1 O3_G7 3.450(16) . .
C2_G1 C4_G1 2.495(13) . .
C2_G1 C5_G1 2.880(15) . .
C2_G1 C6_G1 4.268(16) . .
C2_G1 C2M_G1 2.38(2) . .
C2_G1 O3_G1 2.420(12) . .
C2_G1 O4_G1 3.714(11) . .
C2_G1 O5_G1 2.415(14) . .
C2_G1 C3_G4 4.265(17) . '3 566'
C2_G1 C2M_G4 4.203(18) . '3 566'
C2_G1 O2_G4 3.999(15) . '3 566'
C2_G1 O3_G4 3.584(14) . '3 566'
C2_G1 C3_G7 4.187(14) . .
C2_G1 C4_G7 3.582(13) . .
C2_G1 O3_G7 3.788(13) . .
C2_G1 O4_G7 2.359(11) . .
C3_G1 C5_G1 2.487(16) . .
C3_G1 C6_G1 3.864(17) . .
C3_G1 C2M_G1 3.44(2) . .
C3_G1 O2_G1 2.440(13) . .
C3_G1 O4_G1 2.350(12) . .
C3_G1 O5_G1 2.856(14) . .
C3_G1 O6b_G1 4.248(18) . .
C3_G1 C1_G2 3.497(14) . .
C3_G1 C2_G2 4.148(13) . .
C3_G1 C6M_G2 4.10(2) . '3 466'
C3_G1 O2_G2 3.631(12) . .
C3_G1 O3_G4 4.264(13) . '3 566'
C3_G1 C2M_G5 4.328(14) . '3 566'
C3_G1 O2_G5 4.312(12) . '3 566'
C3_G1 C4_G7 4.350(14) . .
C3_G1 O4_G7 2.926(11) . .
C4_G1 C6_G1 2.545(16) . .
C4_G1 C6Mb_G1 4.12(3) . .
C4_G1 O2_G1 3.762(12) . .
C4_G1 O3_G1 2.436(14) . .
C4_G1 O5_G1 2.421(12) . .
C4_G1 O6a_G1 3.78(2) . .
C4_G1 O6b_G1 2.854(18) . .
C4_G1 C1_G2 2.434(12) . .
C4_G1 C2_G2 3.542(13) . .
C4_G1 C3_G2 4.294(13) . .
C4_G1 C5_G2 4.055(12) . .
C4_G1 O2_G2 3.526(12) . .
C4_G1 O5_G2 3.311(11) . .
C4_G1 C3_G4 4.394(14) . '3 566'
C4_G1 O3_G4 4.039(12) . '3 566'
C4_G1 C2M_G5 4.167(14) . '3 566'
C4_G1 O2_G5 3.757(11) . '3 566'
C4_G1 O4_G7 3.469(11) . .
C5_G1 C6Ma_G1 3.68(5) . .
C5_G1 C6Mb_G1 3.61(3) . .
C5_G1 O2_G1 4.180(14) . .
C5_G1 O3_G1 3.761(14) . .
C5_G1 O4_G1 2.412(12) . .
C5_G1 O6a_G1 2.46(2) . .
C5_G1 O6b_G1 2.365(17) . .
C5_G1 C1_G2 3.426(13) . .
C5_G1 C5_G2 4.320(12) . .
C5_G1 O5_G2 3.797(11) . .
C5_G1 C3_G4 4.277(14) . '3 566'
C5_G1 O3_G4 4.376(11) . '3 566'
C5_G1 C4_G7 3.973(14) . .
C5_G1 C5_G7 4.251(14) . .
C5_G1 C6_G7 3.707(15) . .
C5_G1 O4_G7 2.855(12) . .
C6_G1 C6Ma_G1 2.36(5) . .
C6_G1 C6Mb_G1 2.25(3) . .
C6_G1 O4_G1 3.034(14) . .
C6_G1 O5_G1 2.367(13) . .
C6_G1 C1_G2 3.539(16) . .
C6_G1 C5_G2 3.961(14) . .
C6_G1 C6_G2 4.423(14) . .
C6_G1 C6M_G2 3.94(2) . .
C6_G1 O5_G2 3.378(12) . .
C6_G1 O6_G2 3.702(13) . .
C6_G1 C3_G4 4.319(14) . '3 566'
C6_G1 C6_G7 4.067(16) . .
C6_G1 O4_G7 4.177(14) . .
C2M_G1 O3_G1 3.430(19) . .
C2M_G1 C6_G3 4.29(3) . '3 466'
C2M_G1 C6M_G3 3.97(3) . '3 466'
C2M_G1 C2M_G4 4.27(3) . '3 566'
C2M_G1 C6Mb_G4 4.11(7) . '3 466'
C2M_G1 O3_G6 4.33(2) . '4 556'
C2M_G1 C2Ma_G7 4.12(3) . '4 556'
C2M_G1 O3_G7 3.615(19) . .
C2M_G1 O4_G7 3.99(2) . .
C6Ma_G1 C6Mb_G1 2.25(5) . .
C6Ma_G1 O5_G1 3.91(5) . .
C6Ma_G1 O6b_G1 2.58(5) . .
C6Ma_G1 C6M_G2 4.10(5) . .
C6Ma_G1 O4_G2 3.96(4) . '3 566'
C6Ma_G1 O6_G2 4.10(4) . .
C6Ma_G1 C3_G3 4.19(4) . '3 566'
C6Ma_G1 C4_G3 4.41(4) . '3 566'
C6Ma_G1 C5_G3 4.35(4) . '3 566'
C6Ma_G1 O4_G3 3.98(4) . '3 566'
C6Ma_G1 C6_G7 4.38(5) . .
C6Mb_G1 O5_G1 4.14(3) . .
C6Mb_G1 O6a_G1 2.60(3) . .
C6Mb_G1 C1_G2 4.19(3) . .
C6Mb_G1 C6M_G2 4.38(3) . .
C6Mb_G1 O5_G2 3.63(3) . .
C6Mb_G1 O6_G2 3.69(2) . .
C6Mb_G1 C3_G4 4.30(2) . '3 566'
C6Mb_G1 C4_G4 4.18(2) . '3 566'
C6Mb_G1 C5_G4 4.11(2) . '3 566'
C6Mb_G1 C6Ma_G4 4.34(4) . '3 566'
C6Mb_G1 O4_G4 3.49(2) . '3 566'
C6Mb_G1 C3_G5 4.08(2) . '3 566'
C6Mb_G1 C5_G5 4.36(2) . '3 566'
C6Mb_G1 O4_G5 4.28(2) . '3 566'
O2_G1 O3_G1 2.868(10) . .
O2_G1 O5_G1 3.668(13) . .
O2_G1 C6M_G2 4.07(2) . '3 466'
O2_G1 C6_G3 4.390(18) . '3 466'
O2_G1 C3_G7 3.761(13) . .
O2_G1 C4_G7 3.700(13) . .
O2_G1 O3_G7 2.977(11) . .
O2_G1 O4_G7 2.741(11) . .
O3_G1 O4_G1 2.830(10) . .
O3_G1 O5_G1 4.153(12) . .
O3_G1 C1_G2 3.581(13) . .
O3_G1 C2_G2 3.773(12) . .
O3_G1 C2M_G2 3.756(14) . .
O3_G1 O2_G2 2.820(10) . .
O3_G1 C6Ma_G4 4.01(4) . '3 466'
O3_G1 C6Mb_G4 4.25(7) . '3 466'
O3_G1 C2M_G5 3.555(14) . '3 566'
O3_G1 O2_G5 3.989(11) . '3 566'
O3_G1 O4_G7 4.231(10) . .
O4_G1 O5_G1 3.676(9) . .
O4_G1 O6a_G1 4.27(2) . .
O4_G1 O6b_G1 3.447(16) . .
O4_G1 C2_G2 2.374(11) . .
O4_G1 C3_G2 2.903(11) . .
O4_G1 C4_G2 3.435(10) . .
O4_G1 C5_G2 2.849(11) . .
O4_G1 C6_G2 4.189(13) . .
O4_G1 C2M_G2 4.176(15) . .
O4_G1 O2_G2 2.713(10) . .
O4_G1 O3_G2 4.200(9) . .
O4_G1 O4_G2 4.307(8) . .
O4_G1 O5_G2 2.333(10) . .
O4_G1 O2_G5 4.330(9) . '3 566'
O5_G1 O6a_G1 2.86(2) . .
O5_G1 O6b_G1 2.865(14) . .
O5_G1 C3_G3 4.019(13) . '3 566'
O5_G1 O3_G3 3.521(10) . '3 566'
O5_G1 O4_G3 3.963(12) . '3 566'
O5_G1 C2_G4 3.972(13) . '3 566'
O5_G1 C3_G4 3.476(12) . '3 566'
O5_G1 C2M_G4 4.244(15) . '3 566'
O5_G1 O2_G4 3.336(10) . '3 566'
O5_G1 O3_G4 3.686(9) . '3 566'
O5_G1 C4_G7 3.221(13) . .
O5_G1 C5_G7 3.803(12) . .
O5_G1 C6_G7 3.327(13) . .
O5_G1 O4_G7 2.344(11) . .
O6a_G1 O6b_G1 2.25(2) . .
O6a_G1 C6M_G2 3.80(2) . .
O6a_G1 O6_G2 3.90(2) . .
O6a_G1 C3_G3 4.16(2) . '3 566'
O6a_G1 O4_G3 4.26(2) . '3 566'
O6a_G1 C6_G7 3.41(2) . .
O6a_G1 C6M_G7 3.83(3) . .
O6a_G1 O6_G7 3.83(2) . .
O6b_G1 C1_G2 3.521(18) . .
O6b_G1 C5_G2 4.388(15) . .
O6b_G1 O5_G2 3.400(14) . .
O6b_G1 O6_G2 4.140(14) . .
O6b_G1 O4_G3 4.220(13) . '3 566'
O6b_G1 C3_G4 3.481(14) . '3 566'
O6b_G1 C4_G4 3.805(15) . '3 566'
O6b_G1 C5_G4 4.109(17) . '3 566'
O6b_G1 O3_G4 4.048(13) . '3 566'
O6b_G1 O4_G4 3.227(12) . '3 566'
O6b_G1 C1_G5 4.387(14) . '3 566'
O6b_G1 C2_G5 4.340(15) . '3 566'
O6b_G1 C3_G5 3.993(14) . '3 566'
O6b_G1 O2_G5 4.034(13) . '3 566'
H1_G1 O4_G7 2.056(7) '3 566' '3 566'
H3O_G11 O2_G2 1.803(6) '3 566' '3 566'
C1_G2 C3_G2 2.500(15) . .
C1_G2 C4_G2 2.883(12) . .
C1_G2 C5_G2 2.411(13) . .
C1_G2 C6_G2 3.677(15) . .
C1_G2 C2M_G2 3.66(2) . .
C1_G2 O2_G2 2.374(15) . .
C1_G2 O3_G2 3.701(14) . .
C1_G2 O4_G2 4.110(11) . .
C1_G2 O6_G2 4.163(14) . .
C1_G2 C3_G5 3.726(14) . '3 566'
C1_G2 C2M_G5 4.172(14) . '3 566'
C1_G2 O2_G5 3.902(11) . '3 566'
C1_G2 O3_G5 3.262(11) . '3 566'
C2_G2 C4_G2 2.512(12) . .
C2_G2 C5_G2 2.915(14) . .
C2_G2 C6_G2 4.264(16) . .
C2_G2 C2M_G2 2.472(18) . .
C2_G2 O3_G2 2.358(12) . .
C2_G2 O4_G2 3.720(11) . .
C2_G2 O5_G2 2.396(14) . .
C2_G2 C3_G5 4.410(15) . '3 566'
C2_G2 C2M_G5 4.411(14) . '3 566'
C2_G2 O3_G5 3.478(13) . '3 566'
C3_G2 C5_G2 2.554(16) . .
C3_G2 C6_G2 3.897(17) . .
C3_G2 C2M_G2 3.328(15) . .
C3_G2 O2_G2 2.443(11) . .
C3_G2 O4_G2 2.367(11) . .
C3_G2 O5_G2 2.864(14) . .
C3_G2 C1_G3 3.495(13) . .
C3_G2 C2_G3 4.143(13) . .
C3_G2 O2_G3 3.739(12) . .
C3_G2 C6_G7 4.365(17) . '3 466'
C3_G2 C6M_G7 3.93(2) . '3 466'
C3_G2 O6_G7 3.365(16) . '3 466'
C4_G2 C6_G2 2.558(18) . .
C4_G2 O2_G2 3.776(11) . .
C4_G2 O3_G2 2.405(14) . .
C4_G2 O5_G2 2.451(12) . .
C4_G2 O6_G2 3.789(15) . .
C4_G2 C1_G3 2.416(12) . .
C4_G2 C2_G3 3.519(13) . .
C4_G2 C3_G3 4.273(14) . .
C4_G2 C5_G3 4.097(12) . .
C4_G2 C2M_G3 4.345(19) . .
C4_G2 O2_G3 3.619(14) . .
C4_G2 O5_G3 3.331(11) . .
C4_G2 O6_G7 4.403(17) . '3 466'
C5_G2 C6M_G2 3.15(2) . .
C5_G2 O2_G2 4.199(13) . .
C5_G2 O3_G2 3.776(14) . .
C5_G2 O4_G2 2.415(13) . .
C5_G2 O6_G2 2.401(15) . .
C5_G2 C1_G3 3.406(14) . .
C5_G2 C5_G3 4.351(13) . .
C5_G2 O5_G3 3.783(11) . .
C6_G2 C6M_G2 2.33(2) . .
C6_G2 O4_G2 3.057(15) . .
C6_G2 O5_G2 2.386(13) . .
C6_G2 C1_G3 3.532(17) . .
C6_G2 C5_G3 4.090(15) . .
C6_G2 O5_G3 3.403(14) . .
C6_G2 C3_G6 4.144(16) . '3 566'
C6_G2 O3_G6 4.019(14) . '3 566'
C6_G2 O4_G6 4.225(15) . '3 566'
C6_G2 C3_G7 4.077(19) . '3 566'
C6_G2 C2Mb_G7 4.21(4) . '3 566'
C6_G2 O2_G7 4.181(15) . '3 566'
C2M_G2 O3_G2 3.135(13) . .
C2M_G2 H2Ma_G2 1.089(14) . .
C2M_G2 C2M_G5 3.936(18) . '3 566'
C2M_G2 C6M_G5 4.07(2) . '3 466'
C2M_G2 O3_G5 4.142(19) . '3 566'
C2M_G2 C6M_G7 4.31(2) . '3 466'
C6M_G2 O5_G2 3.894(19) . .
C6M_G2 C5_G3 4.44(2) . .
C6M_G2 C6_G3 4.40(2) . .
C6M_G2 C3_G7 4.08(2) . '3 566'
C6M_G2 O3_G7 4.27(2) . '3 566'
C6M_G2 O4_G7 3.88(2) . '3 566'
O2_G2 O3_G2 2.880(9) . .
O2_G2 O5_G2 3.613(11) . .
O2_G2 H2Ma_G2 2.094(8) . .
O2_G2 C2M_G5 3.745(13) . '3 566'
O2_G2 O2_G5 4.296(11) . '3 566'
O2_G2 O3_G5 3.876(12) . '3 566'
O2_G2 C6M_G7 4.09(2) . '3 466'
O2_G2 O6_G7 4.266(13) . '3 466'
O3_G2 O4_G2 2.901(9) . .
O3_G2 O5_G2 4.090(11) . .
O3_G2 C1_G3 3.625(12) . .
O3_G2 C2_G3 3.860(11) . .
O3_G2 C2M_G3 3.448(14) . .
O3_G2 O2_G3 3.022(10) . .
O3_G2 C6_G6 4.340(16) . '3 466'
O3_G2 C6M_G6 3.945(17) . '3 466'
O3_G2 C6_G7 3.829(15) . '3 466'
O3_G2 C6M_G7 3.60(2) . '3 466'
O3_G2 O6_G7 2.761(13) . '3 466'
O4_G2 O5_G2 3.675(10) . .
O4_G2 O6_G2 4.234(12) . .
O4_G2 C2_G3 2.365(11) . .
O4_G2 C3_G3 2.896(12) . .
O4_G2 C4_G3 3.412(11) . .
O4_G2 C5_G3 2.867(11) . .
O4_G2 C6_G3 4.231(13) . .
O4_G2 C2M_G3 3.827(16) . .
O4_G2 O2_G3 2.814(11) . .
O4_G2 O3_G3 4.181(10) . .
O4_G2 O4_G3 4.356(9) . .
O4_G2 O5_G3 2.331(9) . .
O4_G2 C6_G7 4.372(16) . '3 466'
O4_G2 O6_G7 4.102(14) . '3 466'
O5_G2 O6_G2 2.885(12) . .
O5_G2 C3_G5 3.941(11) . '3 566'
O5_G2 O3_G5 3.623(9) . '3 566'
O5_G2 O4_G5 4.348(10) . '3 566'
O5_G2 C3_G6 4.255(13) . '3 566'
O5_G2 O2_G6 4.272(10) . '3 566'
O6_G2 O4_G6 4.145(12) . '3 566'
O6_G2 C3_G7 3.773(15) . '3 566'
O6_G2 O3_G7 4.307(12) . '3 566'
O6_G2 O4_G7 4.118(12) . '3 566'
H3O_G2 O2_G3 1.988(7) '3 566' '3 566'
C1_G3 C3_G3 2.483(16) . .
C1_G3 C4_G3 2.848(13) . .
C1_G3 C5_G3 2.424(13) . .
C1_G3 C6_G3 3.699(15) . .
C1_G3 C2M_G3 3.22(2) . .
C1_G3 O2_G3 2.435(16) . .
C1_G3 O3_G3 3.721(15) . .
C1_G3 O4_G3 4.117(12) . .
C1_G3 O6_G3 4.035(12) . .
C1_G3 C2Mb_G7 4.41(5) . '3 566'
C2_G3 C4_G3 2.459(12) . .
C2_G3 C5_G3 2.895(14) . .
C2_G3 C6_G3 4.248(16) . .
C2_G3 C2M_G3 2.355(16) . .
C2_G3 O3_G3 2.401(12) . .
C2_G3 O4_G3 3.693(11) . .
C2_G3 O5_G3 2.394(13) . .
C2_G3 O6_G3 4.324(13) . .
C2_G3 C6_G7 4.003(17) . '3 466'
C2_G3 O6_G7 4.316(14) . '3 466'
C3_G3 C5_G3 2.539(17) . .
C3_G3 C6_G3 3.906(18) . .
C3_G3 C2M_G3 3.540(15) . .
C3_G3 O2_G3 2.386(11) . .
C3_G3 O4_G3 2.355(11) . .
C3_G3 O5_G3 2.862(14) . .
C3_G3 O6_G3 4.147(14) . .
C3_G3 C1_G4 3.522(13) . .
C3_G3 C2_G4 4.125(13) . .
C3_G3 O2_G4 3.583(12) . .
C3_G3 C6_G7 3.648(17) . '3 466'
C3_G3 O6_G7 4.347(14) . '3 466'
C4_G3 C6_G3 2.57(2) . .
C4_G3 C6M_G3 4.09(2) . .
C4_G3 O2_G3 3.705(12) . .
C4_G3 O3_G3 2.413(15) . .
C4_G3 O5_G3 2.422(13) . .
C4_G3 O6_G3 2.825(15) . .
C4_G3 C1_G4 2.461(13) . .
C4_G3 C2_G4 3.523(15) . .
C4_G3 C3_G4 4.328(14) . .
C4_G3 C5_G4 4.079(13) . .
C4_G3 O2_G4 3.487(15) . .
C4_G3 O5_G4 3.366(11) . .
C5_G3 C6M_G3 3.63(2) . .
C5_G3 O2_G3 4.214(13) . .
C5_G3 O3_G3 3.777(15) . .
C5_G3 O4_G3 2.421(14) . .
C5_G3 O6_G3 2.338(12) . .
C5_G3 C1_G4 3.414(16) . .
C5_G3 C5_G4 4.370(14) . .
C5_G3 O5_G4 3.801(11) . .
C6_G3 C6M_G3 2.354(18) . .
C6_G3 O4_G3 3.093(17) . .
C6_G3 O5_G3 2.376(13) . .
C6_G3 C1_G4 3.54(2) . .
C6_G3 C5_G4 4.198(16) . .
C6_G3 C6Ma_G4 4.18(3) . .
C6_G3 O5_G4 3.455(14) . .
C6_G3 O6_G4 3.887(15) . .
C2M_G3 O3_G3 3.693(13) . .
C2M_G3 C2_G4 3.689(15) . 4
C2M_G3 C3_G4 4.114(15) . 4
C2M_G3 C4_G4 4.099(16) . 4
C2M_G3 C2M_G4 4.36(2) . 4
C2M_G3 O3_G4 3.933(15) . 4
C2M_G3 O5_G4 4.392(17) . 4
C2M_G3 C6M_G6 4.14(2) . '3 466'
C2M_G3 C5_G7 4.41(2) . '3 466'
C2M_G3 C6_G7 4.08(2) . '3 466'
C2M_G3 O5_G7 3.53(2) . '3 466'
C2M_G3 O6_G7 4.090(17) . '3 466'
C6M_G3 O5_G3 4.050(18) . .
C6M_G3 C1_G4 4.28(3) . .
C6M_G3 O5_G4 4.07(2) . .
C6M_G3 C2_G6 4.01(2) . '2 564'
C6M_G3 C3_G6 4.25(2) . '2 564'
C6M_G3 C4_G6 3.957(17) . '2 564'
C6M_G3 O3_G6 4.02(2) . '2 564'
C6M_G3 O5_G6 4.401(15) . '2 564'
C6M_G3 O6_G6 4.01(2) . '2 564'
O2_G3 O3_G3 2.779(9) . .
O2_G3 O5_G3 3.668(12) . .
O2_G3 C5_G7 3.855(15) . '3 466'
O2_G3 C6_G7 3.162(16) . '3 466'
O2_G3 O5_G7 3.410(13) . '3 466'
O2_G3 O6_G7 3.307(13) . '3 466'
O3_G3 O4_G3 2.821(10) . .
O3_G3 O5_G3 4.140(12) . .
O3_G3 C1_G4 3.611(13) . .
O3_G3 C2_G4 3.734(11) . .
O3_G3 C2M_G4 3.503(17) . .
O3_G3 O2_G4 2.757(9) . .
O3_G3 C4_G7 3.677(15) . '3 466'
O3_G3 C5_G7 4.008(13) . '3 466'
O3_G3 C6_G7 3.490(15) . '3 466'
O3_G3 O4_G7 4.193(11) . '3 466'
O3_G3 O5_G7 4.194(11) . '3 466'
O4_G3 O5_G3 3.680(10) . .
O4_G3 O6_G3 3.552(12) . .
O4_G3 C2_G4 2.385(14) . .
O4_G3 C3_G4 2.953(13) . .
O4_G3 C4_G4 3.452(11) . .
O4_G3 C5_G4 2.811(12) . .
O4_G3 C6_G4 4.119(15) . .
O4_G3 C2M_G4 4.010(19) . .
O4_G3 O2_G4 2.731(13) . .
O4_G3 O3_G4 4.292(12) . .
O4_G3 O5_G4 2.323(9) . .
O4_G3 O6_G4 4.324(13) . .
O5_G3 O6_G3 2.736(10) . .
O5_G3 C2Mb_G7 3.71(5) . '3 566'
O6_G3 C1_G4 3.652(17) . .
O6_G3 O5_G4 3.782(11) . .
O6_G3 C2Mb_G7 4.37(4) . '3 566'
H3O_G3 O2_G4 1.764(7) '3 566' '3 566'
C1_G4 C3_G4 2.492(17) . .
C1_G4 C4_G4 2.842(13) . .
C1_G4 C5_G4 2.386(15) . .
C1_G4 C6_G4 3.663(18) . .
C1_G4 C2M_G4 3.47(2) . .
C1_G4 O2_G4 2.409(19) . .
C1_G4 O3_G4 3.761(17) . .
C1_G4 O4_G4 4.154(12) . .
C1_G4 O6_G4 4.147(18) . .
C1_G4 C6M_G6 4.100(17) . '2 564'
C2_G4 C4_G4 2.500(14) . .
C2_G4 C5_G4 2.898(18) . .
C2_G4 C6_G4 4.28(2) . .
C2_G4 C2M_G4 2.41(2) . .
C2_G4 O3_G4 2.436(15) . .
C2_G4 O4_G4 3.732(11) . .
C2_G4 O5_G4 2.403(18) . .
C2_G4 C6M_G6 4.234(17) . '2 564'
C3_G4 C5_G4 2.513(18) . .
C3_G4 C6_G4 3.870(18) . .
C3_G4 C2M_G4 3.427(18) . .
C3_G4 O2_G4 2.424(12) . .
C3_G4 O4_G4 2.370(11) . .
C3_G4 O5_G4 2.838(15) . .
C3_G4 C1_G5 3.444(13) . .
C3_G4 C2_G5 4.111(13) . .
C3_G4 O2_G5 3.604(12) . .
C4_G4 C6_G4 2.53(2) . .
C4_G4 O2_G4 3.764(13) . .
C4_G4 O3_G4 2.466(16) . .
C4_G4 O5_G4 2.376(14) . .
C4_G4 O6_G4 3.768(17) . .
C4_G4 C1_G5 2.490(13) . .
C4_G4 C2_G5 3.616(15) . .
C4_G4 C3_G5 4.402(14) . .
C4_G4 C5_G5 4.014(13) . .
C4_G4 O2_G5 3.672(14) . .
C4_G4 O5_G5 3.304(11) . .
C5_G4 C6Ma_G4 3.20(4) . .
C5_G4 C6Mb_G4 3.60(7) . .
C5_G4 O2_G4 4.172(15) . .
C5_G4 O3_G4 3.800(17) . .
C5_G4 O4_G4 2.460(14) . .
C5_G4 O6_G4 2.410(17) . .
C5_G4 C1_G5 3.598(15) . .
C5_G4 C5_G5 4.368(14) . .
C5_G4 O5_G5 3.956(12) . .
C6_G4 C6Ma_G4 2.55(3) . .
C6_G4 C6Mb_G4 2.28(8) . .
C6_G4 O4_G4 3.042(16) . .
C6_G4 O5_G4 2.374(16) . .
C6_G4 C1_G5 3.770(18) . .
C6_G4 C5_G5 3.908(18) . .
C6_G4 C6_G5 4.296(18) . .
C6_G4 C6M_G5 4.44(2) . .
C6_G4 O5_G5 3.575(15) . .
C6_G4 O6_G5 3.435(17) . .
C6_G4 C2Ma_G7 3.83(3) . '2 564'
C2M_G4 O3_G4 3.431(16) . .
C2M_G4 C6M_G6 4.08(2) . '2 564'
C6Ma_G4 C6Mb_G4 2.71(7) . .
C6Ma_G4 O5_G4 3.96(3) . .
C6Ma_G4 O6_G5 4.03(3) . .
C6Ma_G4 C6M_G7 4.00(3) . .
C6Mb_G4 O5_G4 3.87(7) . .
C6Mb_G4 C6M_G5 4.10(6) . .
C6Mb_G4 O6_G5 3.81(6) . .
C6Mb_G4 C2_G7 4.26(6) . '2 564'
C6Mb_G4 C2Ma_G7 2.29(6) . '2 564'
C6Mb_G4 C2Mb_G7 3.83(8) . '2 564'
C6Mb_G4 O2_G7 3.75(6) . '2 564'
C6Mb_G4 H2Mb_G7 2.12(6) . '2 564'
O2_G4 O3_G4 2.904(10) . .
O2_G4 O5_G4 3.654(13) . .
O3_G4 O4_G4 2.832(11) . .
O3_G4 O5_G4 4.142(13) . .
O3_G4 C1_G5 3.404(13) . .
O3_G4 C2_G5 3.673(12) . .
O3_G4 C2M_G5 3.607(14) . .
O3_G4 O2_G5 2.798(10) . .
O4_G4 O5_G4 3.681(10) . .
O4_G4 O6_G4 4.262(14) . .
O4_G4 C2_G5 2.391(13) . .
O4_G4 C3_G5 2.971(12) . .
O4_G4 C4_G5 3.471(11) . .
O4_G4 C5_G5 2.842(11) . .
O4_G4 C6_G5 4.155(14) . .
O4_G4 C2M_G5 4.124(16) . .
O4_G4 O2_G5 2.744(11) . .
O4_G4 O3_G5 4.273(10) . .
O4_G4 O4_G5 4.376(9) . .
O4_G4 O5_G5 2.356(9) . .
O4_G4 O6_G5 4.257(12) . .
O5_G4 O6_G4 2.905(14) . .
O6_G4 O6_G5 3.883(14) . .
O6_G4 C2Ma_G7 3.49(3) . '2 564'
H3O_G4 O2_G5 1.746(7) '1 655' '1 655'
C1_G5 C3_G5 2.494(14) . .
C1_G5 C4_G5 2.852(13) . .
C1_G5 C5_G5 2.389(15) . .
C1_G5 C6_G5 3.665(17) . .
C1_G5 C2M_G5 3.584(18) . .
C1_G5 O2_G5 2.406(14) . .
C1_G5 O3_G5 3.734(13) . .
C1_G5 O4_G5 4.100(12) . .
C1_G5 O6_G5 3.997(15) . .
C2_G5 C4_G5 2.500(15) . .
C2_G5 C5_G5 2.915(17) . .
C2_G5 C6_G5 4.300(19) . .
C2_G5 C2M_G5 2.409(19) . .
C2_G5 O3_G5 2.416(12) . .
C2_G5 O4_G5 3.696(13) . .
C2_G5 O5_G5 2.427(15) . .
C3_G5 C5_G5 2.543(16) . .
C3_G5 C6_G5 3.905(18) . .
C3_G5 C2M_G5 3.298(17) . .
C3_G5 O2_G5 2.432(13) . .
C3_G5 O4_G5 2.333(13) . .
C3_G5 O5_G5 2.864(13) . .
C3_G5 C1_G6 3.542(15) . .
C3_G5 C2_G6 4.151(14) . .
C3_G5 O2_G6 3.723(13) . .
C4_G5 C6_G5 2.589(18) . .
C4_G5 O2_G5 3.757(13) . .
C4_G5 O3_G5 2.399(15) . .
C4_G5 O5_G5 2.422(11) . .
C4_G5 O6_G5 3.754(15) . .
C4_G5 C1_G6 2.456(14) . .
C4_G5 C2_G6 3.509(13) . .
C4_G5 C3_G6 4.219(14) . .
C4_G5 C5_G6 4.024(15) . .
C4_G5 C2M_G6 4.328(17) . .
C4_G5 O2_G6 3.541(13) . .
C4_G5 O5_G6 3.343(13) . .
C5_G5 C6M_G5 3.60(2) . .
C5_G5 O2_G5 4.193(14) . .
C5_G5 O3_G5 3.783(14) . .
C5_G5 O4_G5 2.436(11) . .
C5_G5 O6_G5 2.328(14) . .
C5_G5 C1_G6 3.411(13) . .
C5_G5 C5_G6 4.272(14) . .
C5_G5 O5_G6 3.747(12) . .
C6_G5 C6M_G5 2.28(2) . .
C6_G5 O4_G5 3.084(14) . .
C6_G5 O5_G5 2.367(14) . .
C6_G5 C1_G6 3.509(15) . .
C6_G5 C5_G6 4.066(14) . .
C6_G5 O5_G6 3.369(12) . .
C2M_G5 O3_G5 3.209(14) . .
C6M_G5 O5_G5 4.066(18) . .
C6M_G5 C2M_G6 3.991(18) . '3 556'
O2_G5 O3_G5 2.908(10) . .
O2_G5 O5_G5 3.665(11) . .
O3_G5 O4_G5 2.798(12) . .
O3_G5 O5_G5 4.131(11) . .
O3_G5 C1_G6 3.648(15) . .
O3_G5 C2_G6 3.797(14) . .
O3_G5 C2M_G6 3.541(16) . .
O3_G5 O2_G6 2.930(11) . .
O4_G5 O5_G5 3.666(9) . .
O4_G5 O6_G5 4.276(11) . .
O4_G5 C2_G6 2.350(12) . .
O4_G5 C3_G6 2.843(12) . .
O4_G5 C4_G6 3.353(12) . .
O4_G5 C5_G6 2.783(14) . .
O4_G5 C6_G6 4.087(15) . .
O4_G5 C2M_G6 3.838(15) . .
O4_G5 O2_G6 2.746(11) . .
O4_G5 O3_G6 4.184(10) . .
O4_G5 O4_G6 4.281(9) . .
O4_G5 O5_G6 2.318(11) . .
O5_G5 O6_G5 2.723(12) . .
H3O_G5 O2_G6 1.921(8) '1 655' '1 655'
C1_G6 C3_G6 2.468(14) . .
C1_G6 C4_G6 2.833(14) . .
C1_G6 C5_G6 2.408(16) . .
C1_G6 C6_G6 3.645(18) . .
C1_G6 C2M_G6 3.231(18) . .
C1_G6 O2_G6 2.388(15) . .
C1_G6 O3_G6 3.706(13) . .
C1_G6 O4_G6 4.115(12) . .
C1_G6 O6_G6 4.053(15) . .
C2_G6 C4_G6 2.469(17) . .
C2_G6 C5_G6 2.886(18) . .
C2_G6 C6_G6 4.23(2) . .
C2_G6 C2M_G6 2.410(18) . .
C2_G6 O3_G6 2.389(12) . .
C2_G6 O4_G6 3.684(13) . .
C2_G6 O5_G6 2.391(16) . .
C3_G6 C5_G6 2.513(18) . .
C3_G6 C6_G6 3.86(2) . .
C3_G6 C2M_G6 3.604(17) . .
C3_G6 O2_G6 2.364(14) . .
C3_G6 O4_G6 2.333(14) . .
C3_G6 O5_G6 2.841(14) . .
C3_G6 O6_G6 4.226(16) . .
C3_G6 C1_G7 3.512(18) . .
C3_G6 C2_G7 4.180(16) . .
C3_G6 O2_G7 3.654(13) . .
C4_G6 C6_G6 2.532(18) . .
C4_G6 C6M_G6 4.23(2) . .
C4_G6 O2_G6 3.696(15) . .
C4_G6 O3_G6 2.401(16) . .
C4_G6 O5_G6 2.394(12) . .
C4_G6 O6_G6 2.880(16) . .
C4_G6 C1_G7 2.451(15) . .
C4_G6 C2_G7 3.563(14) . .
C4_G6 C3_G7 4.362(14) . .
C4_G6 C5_G7 4.035(15) . .
C4_G6 C2Ma_G7 4.26(3) . .
C4_G6 O2_G7 3.518(13) . .
C4_G6 O5_G7 3.330(14) . .
C5_G6 C6M_G6 3.63(2) . .
C5_G6 O2_G6 4.158(15) . .
C5_G6 O3_G6 3.749(15) . .
C5_G6 O4_G6 2.438(12) . .
C5_G6 O6_G6 2.351(15) . .
C5_G6 C1_G7 3.380(14) . .
C5_G6 C5_G7 4.280(14) . .
C5_G6 O5_G7 3.724(13) . .
C6_G6 C6M_G6 2.36(2) . .
C6_G6 O4_G6 3.099(14) . .
C6_G6 O5_G6 2.338(15) . .
C6_G6 C1_G7 3.515(16) . .
C6_G6 C5_G7 4.107(15) . .
C6_G6 C6M_G7 3.99(2) . .
C6_G6 O5_G7 3.384(13) . .
C6_G6 O6_G7 3.709(15) . .
C2M_G6 O3_G6 3.777(15) . .
C6M_G6 O5_G6 3.968(17) . .
C6M_G6 O5_G7 4.305(18) . .
O2_G6 O3_G6 2.824(11) . .
O2_G6 O5_G6 3.632(12) . .
O3_G6 O4_G6 2.793(12) . .
O3_G6 O5_G6 4.096(11) . .
O3_G6 C1_G7 3.601(17) . .
O3_G6 C2_G7 3.807(16) . .
O3_G6 C2Ma_G7 3.42(3) . .
O3_G6 C2Mb_G7 3.68(4) . .
O3_G6 O2_G7 2.848(12) . .
O4_G6 O5_G6 3.685(9) . .
O4_G6 O6_G6 3.637(12) . .
O4_G6 C2_G7 2.369(12) . .
O4_G6 C3_G7 2.951(12) . .
O4_G6 C4_G7 3.457(12) . .
O4_G6 C5_G7 2.790(13) . .
O4_G6 C6_G7 4.083(15) . .
O4_G6 C2Ma_G7 3.75(3) . .
O4_G6 C2Mb_G7 4.20(4) . .
O4_G6 O2_G7 2.676(12) . .
O4_G6 O3_G7 4.275(11) . .
O4_G6 O5_G7 2.304(12) . .
O4_G6 O6_G7 4.276(14) . .
O5_G6 O6_G6 2.727(12) . .
O6_G6 C1_G7 3.726(15) . .
O6_G6 O5_G7 3.779(12) . .
H3O_G6 O2_G7 1.801(9) '1 655' '1 655'
C1_G7 C3_G7 2.481(16) . .
C1_G7 C4_G7 2.835(14) . .
C1_G7 C5_G7 2.378(16) . .
C1_G7 C6_G7 3.640(18) . .
C1_G7 C2Ma_G7 3.17(3) . .
C1_G7 C2Mb_G7 3.97(5) . .
C1_G7 O2_G7 2.371(18) . .
C1_G7 O3_G7 3.736(14) . .
C1_G7 O4_G7 4.135(12) . .
C1_G7 O6_G7 4.069(17) . .
C2_G7 C4_G7 2.463(16) . .
C2_G7 C5_G7 2.896(17) . .
C2_G7 C6_G7 4.25(2) . .
C2_G7 C2Ma_G7 2.38(3) . .
C2_G7 C2Mb_G7 2.74(5) . .
C2_G7 O3_G7 2.403(15) . .
C2_G7 O4_G7 3.693(13) . .
C2_G7 O5_G7 2.411(17) . .
C3_G7 C5_G7 2.535(18) . .
C3_G7 C6_G7 3.85(2) . .
C3_G7 C2Ma_G7 3.60(3) . .
C3_G7 C2Mb_G7 3.14(5) . .
C3_G7 O2_G7 2.388(15) . .
C3_G7 O4_G7 2.367(13) . .
C3_G7 O5_G7 2.849(16) . .
C4_G7 C6_G7 2.528(18) . .
C4_G7 O2_G7 3.717(15) . .
C4_G7 O3_G7 2.416(16) . .
C4_G7 O5_G7 2.389(12) . .
C4_G7 O6_G7 3.791(15) . .
C5_G7 C6M_G7 3.06(2) . .
C5_G7 O2_G7 4.139(16) . .
C5_G7 O3_G7 3.798(15) . .
C5_G7 O4_G7 2.472(12) . .
C5_G7 O6_G7 2.377(16) . .
C6_G7 C6M_G7 2.35(2) . .
C6_G7 O4_G7 3.005(15) . .
C6_G7 O5_G7 2.354(15) . .
C2Ma_G7 C2Mb_G7 2.01(5) . .
C2Ma_G7 O3_G7 3.83(3) . .
C2Ma_G7 O5_G7 4.40(3) . .
C2Mb_G7 O3_G7 2.88(5) . .
C6M_G7 O5_G7 3.779(18) . .
O2_G7 O3_G7 2.892(12) . .
O2_G7 O5_G7 3.631(15) . .
O2_G7 H2Mb_G7 1.996(9) . .
O3_G7 O4_G7 2.797(12) . .
O3_G7 O5_G7 4.129(13) . .
O4_G7 O5_G7 3.669(10) . .
O4_G7 O6_G7 4.307(13) . .
O5_G7 O6_G7 2.806(13) . .
O03W O09Wa 2.739(18) '3 566' '2 665'
O03W O09Wb 2.95(4) '3 566' '2 665'
O03W O11Wb 4.32(4) '3 566' '4 656'
O03W O15Wb 4.01(4) '3 566' '4 656'
O05W O07Wa 2.949(18) . .
O05W O07Wb 2.57(3) . .
O06W O07Wa 3.07(2) '3 556' '3 556'
O06W O07Wb 3.90(3) '3 556' '3 556'
O06W O10W 3.71(3) '3 556' .
O06W O10W 3.91(2) '3 556' '3 556'
O06W O11Wa 2.83(2) '3 556' '3 556'
O06W O11Wb 2.83(5) '3 556' '3 556'
O07Wa O10W 2.60(2) '3 556' .
O07Wa O11Wa 4.11(2) '3 556' '3 556'
O07Wb O10W 2.99(3) '3 556' .
O08W O09Wa 2.83(2) '3 566' '4 655'
O08W O09Wb 2.60(4) '3 566' '4 655'
O09Wa O11Wa 3.03(2) . '3 556'
O09Wa O11Wb 2.64(4) . '3 556'
O09Wa O12W 2.88(2) . .
O09Wb O11Wa 2.74(4) . '3 556'
O09Wb O11Wb 2.30(5) . '3 556'
O09Wb O12W 3.84(3) . .
O13W O14W 2.86(2) '2 565' '3 566'
O14W O15Wa 2.95(2) '3 566' '4 656'
O14W O15Wb 2.49(4) '3 566' '4 656'
